data_7106583
loop_
_publ_author_name
'Gregory Pieters'
'Anne Gaucher'
'Damien Prim'
'Thierry Besson'
'Jose Giner Planas'
'Francesc Teixidor'
'Clara Vinas'
'Mark E Light'
'Michael B. Hursthouse'

_publ_section_title
;
 Binaphthyl platform as starting materials for the preparation of electron
 rich benzo[g,h,i]perylenes. Application to molecular architectures based
 on amino benzo[g,h,i]perylenes and carborane combinations
;
_journal_name_full Chem.Commun.
_journal_page_first 7725
_journal_paper_doi 10.1039/c1cc12099a
_journal_volume 47
_journal_year 2011
_chemical_compound_source 'Jose Giner Planas'
_chemical_formula_sum 'C32 H30 B10 N'
_chemical_formula_weight 536.67
_chemical_name_systematic
;
?
;
_space_group_IT_number 14
_symmetry_cell_setting monoclinic
_symmetry_space_group_name_Hall '-P 2ybc'
_symmetry_space_group_name_H-M 'P 1 21/c 1'
_atom_sites_solution_hydrogens geom
_atom_sites_solution_primary direct
_atom_sites_solution_secondary difmap
_audit_creation_method SHELXL-97
_cell_angle_alpha 90.00
_cell_angle_beta 101.603(2)
_cell_angle_gamma 90.00
_cell_formula_units_Z 4
_cell_length_a 16.7059(6)
_cell_length_b 12.6255(5)
_cell_length_c 13.7625(4)
_cell_measurement_reflns_used 21341
_cell_measurement_temperature 120(2)
_cell_measurement_theta_max 27.48
_cell_measurement_theta_min 2.91
_cell_volume 2843.47(17)
_computing_cell_refinement 'DENZO (Otwinowski & Minor, 1997) & COLLECT (Hooft, R.W.W., 1998)'
_computing_data_collection 'COLLECT (Hooft, R.W.W., 1998)'
_computing_data_reduction 'DENZO (Otwinowski & Minor, 1997) & COLLECT (Hooft, R.W.W., 1998)'
_computing_molecular_graphics
;
Images generated using CrystalMaker: a crystal and molecular
structures program for Mac and Windows. CrystalMaker Software Ltd,
Oxford, England (www.crystalmaker.com)
;
_computing_publication_material 'WINGX (Farrugia, 1998)'
_computing_structure_refinement 'SHELXL-97 (Sheldrick, 2008)'
_computing_structure_solution 'SHELXS-97 (Sheldrick, 1997)'
_diffrn_ambient_temperature 120(2)
_diffrn_detector_area_resol_mean 9.091
_diffrn_measured_fraction_theta_full 0.996
_diffrn_measured_fraction_theta_max 0.996
_diffrn_measurement_device_type 'Bruker-Nonius CCD camera on \k-goniostat'
_diffrn_measurement_method '\f & \w scans to fill the asymmetric unit'
_diffrn_radiation_monochromator graphite
_diffrn_radiation_source 'Bruker Nonius FR591 Rotating Anode'
_diffrn_radiation_type MoK\a
_diffrn_radiation_wavelength 0.71073
_diffrn_reflns_av_R_equivalents 0.0000
_diffrn_reflns_av_sigmaI/netI 0.0622
_diffrn_reflns_limit_h_max 19
_diffrn_reflns_limit_h_min -19
_diffrn_reflns_limit_k_max 15
_diffrn_reflns_limit_k_min -15
_diffrn_reflns_limit_l_max 16
_diffrn_reflns_limit_l_min -16
_diffrn_reflns_number 4996
_diffrn_reflns_theta_full 25.03
_diffrn_reflns_theta_max 25.03
_diffrn_reflns_theta_min 2.97
_diffrn_standards_number 0
_exptl_absorpt_coefficient_mu 0.066
_exptl_absorpt_correction_T_max 0.9901
_exptl_absorpt_correction_T_min 0.9868
_exptl_absorpt_correction_type multi-scan
_exptl_absorpt_process_details
;
SADABS V2.10 (Sheldrick, G.M., 2003)
;
_exptl_crystal_colour Orange
_exptl_crystal_density_diffrn 1.254
_exptl_crystal_density_method 'not measured'
_exptl_crystal_description Block
_exptl_crystal_F_000 1116
_exptl_crystal_size_max 0.2
_exptl_crystal_size_mid 0.15
_exptl_crystal_size_min 0.15
_refine_diff_density_max 0.475
_refine_diff_density_min -0.259
_refine_diff_density_rms 0.076
_refine_ls_extinction_coef 0.013(2)
_refine_ls_extinction_expression Fc^*^=kFc[1+0.001xFc^2^\l^3^/sin(2\q)]^-1/4^
_refine_ls_extinction_method SHELXL
_refine_ls_goodness_of_fit_ref 1.032
_refine_ls_hydrogen_treatment mixed
_refine_ls_matrix_type full
_refine_ls_number_parameters 396
_refine_ls_number_reflns 4996
_refine_ls_number_restraints 0
_refine_ls_restrained_S_all 1.032
_refine_ls_R_factor_all 0.0956
_refine_ls_R_factor_gt 0.0667
_refine_ls_shift/su_max 0.010
_refine_ls_shift/su_mean 0.001
_refine_ls_structure_factor_coef Fsqd
_refine_ls_weighting_details 'calc w=1/[\s^2^(Fo^2^)+(0.0922P)^2^+1.3020P] where P=(Fo^2^+2Fc^2^)/3'
_refine_ls_weighting_scheme calc
_refine_ls_wR_factor_gt 0.1605
_refine_ls_wR_factor_ref 0.1787
_reflns_number_gt 3636
_reflns_number_total 4996
_reflns_threshold_expression >2\s(I)
_cod_data_source_file c1cc12099a.txt
_cod_data_source_block 2010acc1038
_cod_original_sg_symbol_H-M P2(1)/c
_cod_database_code 7106583

loop_
_symmetry_equiv_pos_as_xyz
'x, y, z'
'-x, y+1/2, -z+1/2'
'-x, -y, -z'
'x, -y-1/2, z-1/2'

loop_
_atom_site_label
_atom_site_type_symbol
_atom_site_fract_x
_atom_site_fract_y
_atom_site_fract_z
_atom_site_U_iso_or_equiv
_atom_site_adp_type
_atom_site_occupancy
_atom_site_symmetry_multiplicity
_atom_site_calc_flag
_atom_site_refinement_flags
_atom_site_disorder_assembly
_atom_site_disorder_group
N1 N 0.78554(15) 0.3726(2) -0.04866(17) 0.0251(6) Uani 1 1 d . . .
H901 H 0.813(2) 0.432(3) -0.023(2) 0.037(9) Uiso 1 1 d . . .
C1 C 0.89664(17) 0.2970(2) -0.1192(2) 0.0219(6) Uani 1 1 d . . .
C2 C 0.92428(18) 0.1864(2) -0.0545(2) 0.0276(7) Uani 1 1 d . . .
C3 C 0.8599(2) 0.1255(3) -0.0146(3) 0.0379(8) Uani 1 1 d . . .
H3A H 0.8300 0.1740 0.0208 0.057 Uiso 1 1 calc R . .
H3B H 0.8863 0.0705 0.0311 0.057 Uiso 1 1 calc R . .
H3C H 0.8218 0.0925 -0.0697 0.057 Uiso 1 1 calc R . .
C4 C 0.80423(17) 0.3238(2) -0.1365(2) 0.0237(6) Uani 1 1 d . . .
C5 C 0.77336(16) 0.3867(2) -0.2312(2) 0.0221(6) Uani 1 1 d . . .
C6 C 0.79156(18) 0.4934(2) -0.2378(2) 0.0288(7) Uani 1 1 d . . .
H6 H 0.8270 0.5272 -0.1841 0.035 Uiso 1 1 calc R . .
C7 C 0.75886(19) 0.5507(3) -0.3214(2) 0.0350(8) Uani 1 1 d . . .
H7 H 0.7721 0.6236 -0.3251 0.042 Uiso 1 1 calc R . .
C8 C 0.7074(2) 0.5034(3) -0.3992(2) 0.0370(8) Uani 1 1 d . . .
H8 H 0.6847 0.5437 -0.4565 0.044 Uiso 1 1 calc R . .
C9 C 0.6884(2) 0.3974(3) -0.3946(2) 0.0388(9) Uani 1 1 d . . .
H9 H 0.6525 0.3648 -0.4486 0.047 Uiso 1 1 calc R . .
C10 C 0.72176(18) 0.3378(3) -0.3105(2) 0.0299(7) Uani 1 1 d . . .
H10 H 0.7093 0.2646 -0.3076 0.036 Uiso 1 1 calc R . .
C11 C 0.70577(17) 0.3699(2) -0.0288(2) 0.0225(6) Uani 1 1 d . . .
C12 C 0.69243(17) 0.4207(2) 0.0591(2) 0.0224(6) Uani 1 1 d . . .
C13 C 0.75571(18) 0.4751(2) 0.1257(2) 0.0270(7) Uani 1 1 d . . .
H13 H 0.8089 0.4777 0.1111 0.032 Uiso 1 1 calc R . .
C14 C 0.74239(18) 0.5230(2) 0.2093(2) 0.0268(7) Uani 1 1 d . . .
H14 H 0.7863 0.5582 0.2516 0.032 Uiso 1 1 calc R . .
C15 C 0.66350(18) 0.5214(2) 0.2350(2) 0.0263(7) Uani 1 1 d . . .
C16 C 0.6486(2) 0.5712(3) 0.3193(2) 0.0324(7) Uani 1 1 d . . .
H16 H 0.6920 0.6066 0.3623 0.039 Uiso 1 1 calc R . .
C17 C 0.57209(19) 0.5704(3) 0.3420(2) 0.0332(8) Uani 1 1 d . . .
H17 H 0.5628 0.6060 0.3995 0.040 Uiso 1 1 calc R . .
C18 C 0.5077(2) 0.5169(3) 0.2800(2) 0.0332(8) Uani 1 1 d . . .
H18 H 0.4551 0.5165 0.2965 0.040 Uiso 1 1 calc R . .
C19 C 0.51917(17) 0.4645(2) 0.1952(2) 0.0248(7) Uani 1 1 d . . .
C20 C 0.45322(17) 0.4071(2) 0.1289(2) 0.0216(6) Uani 1 1 d . . .
C21 C 0.37451(19) 0.4002(2) 0.1481(2) 0.0303(7) Uani 1 1 d . . .
H21 H 0.3630 0.4327 0.2061 0.036 Uiso 1 1 calc R . .
C22 C 0.31292(18) 0.3471(3) 0.0845(2) 0.0309(7) Uani 1 1 d . . .
H22 H 0.2599 0.3432 0.0995 0.037 Uiso 1 1 calc R . .
C23 C 0.32745(18) 0.3003(2) 0.0008(2) 0.0289(7) Uani 1 1 d . . .
H23 H 0.2841 0.2648 -0.0422 0.035 Uiso 1 1 calc R . .
C24 C 0.40505(18) 0.3032(2) -0.0234(2) 0.0273(7) Uani 1 1 d . . .
C25 C 0.42306(19) 0.2553(2) -0.1101(2) 0.0295(7) Uani 1 1 d . . .
H25 H 0.3808 0.2195 -0.1544 0.035 Uiso 1 1 calc R . .
C26 C 0.49838(19) 0.2593(2) -0.1313(2) 0.0274(7) Uani 1 1 d . . .
H26 H 0.5079 0.2262 -0.1898 0.033 Uiso 1 1 calc R . .
C27 C 0.56440(17) 0.3126(2) -0.0669(2) 0.0234(6) Uani 1 1 d . . .
C28 C 0.64230(17) 0.3183(2) -0.0903(2) 0.0241(7) Uani 1 1 d . . .
H28 H 0.6515 0.2860 -0.1494 0.029 Uiso 1 1 calc R . .
C29 C 0.61388(16) 0.4161(2) 0.0830(2) 0.0210(6) Uani 1 1 d . . .
C30 C 0.54920(17) 0.3619(2) 0.0196(2) 0.0228(6) Uani 1 1 d . . .
C31 C 0.59858(18) 0.4667(2) 0.1712(2) 0.0233(6) Uani 1 1 d . . .
C32 C 0.46979(17) 0.3574(2) 0.0428(2) 0.0228(6) Uani 1 1 d . . .
B3 B 0.9556(2) 0.3069(3) -0.0007(3) 0.0296(8) Uani 1 1 d . . .
H3 H 0.9336 0.3411 0.0643 0.036 Uiso 1 1 calc R . .
B4 B 0.9743(2) 0.3868(3) -0.0995(3) 0.0305(8) Uani 1 1 d . . .
H4 H 0.9651 0.4746 -0.0995 0.037 Uiso 1 1 calc R . .
B5 B 0.9519(2) 0.3114(3) -0.2115(3) 0.0275(8) Uani 1 1 d . . .
H5 H 0.9280 0.3496 -0.2850 0.033 Uiso 1 1 calc R . .
B6 B 0.9181(2) 0.1856(3) -0.1817(3) 0.0263(8) Uani 1 1 d . . .
H6A H 0.8711 0.1405 -0.2354 0.032 Uiso 1 1 calc R . .
B7 B 1.0227(2) 0.1966(3) 0.0115(3) 0.0322(8) Uani 1 1 d . . .
H7A H 1.0456 0.1579 0.0851 0.039 Uiso 1 1 calc R . .
B8 B 1.0563(2) 0.3227(3) -0.0178(3) 0.0352(9) Uani 1 1 d . . .
H8A H 1.1024 0.3686 0.0364 0.042 Uiso 1 1 calc R . .
B9 B 1.0547(2) 0.3260(3) -0.1484(3) 0.0341(9) Uani 1 1 d . . .
H9A H 1.0995 0.3739 -0.1805 0.041 Uiso 1 1 calc R . .
B10 B 1.0193(2) 0.2004(3) -0.1987(3) 0.0305(8) Uani 1 1 d . . .
H10A H 1.0407 0.1649 -0.2636 0.037 Uiso 1 1 calc R . .
B11 B 0.9991(2) 0.1214(3) -0.0998(3) 0.0317(8) Uani 1 1 d . . .
H11 H 1.0060 0.0331 -0.0995 0.038 Uiso 1 1 calc R . .
B12 B 1.0839(2) 0.2082(3) -0.0786(3) 0.0342(9) Uani 1 1 d . . .
H12 H 1.1483 0.1781 -0.0644 0.041 Uiso 1 1 calc R . .

loop_
_atom_site_aniso_label
_atom_site_aniso_U_11
_atom_site_aniso_U_22
_atom_site_aniso_U_33
_atom_site_aniso_U_23
_atom_site_aniso_U_13
_atom_site_aniso_U_12
N1 0.0202(13) 0.0332(15) 0.0227(13) -0.0025(11) 0.0061(10) -0.0001(11)
C1 0.0213(15) 0.0238(15) 0.0215(14) 0.0011(12) 0.0066(12) -0.0007(12)
C2 0.0230(16) 0.0339(18) 0.0259(15) 0.0032(13) 0.0050(13) 0.0036(13)
C3 0.0290(18) 0.041(2) 0.045(2) 0.0143(16) 0.0107(15) 0.0046(15)
C4 0.0199(15) 0.0310(17) 0.0213(14) -0.0010(12) 0.0068(12) 0.0031(12)
C5 0.0171(15) 0.0283(16) 0.0222(15) -0.0013(12) 0.0069(12) 0.0029(12)
C6 0.0254(16) 0.0352(18) 0.0274(16) -0.0016(13) 0.0089(13) 0.0016(13)
C7 0.0335(19) 0.042(2) 0.0340(18) 0.0099(15) 0.0160(15) 0.0075(15)
C8 0.0340(19) 0.054(2) 0.0265(17) 0.0082(16) 0.0135(14) 0.0161(16)
C9 0.0284(18) 0.064(3) 0.0228(16) -0.0111(16) 0.0026(14) 0.0076(16)
C10 0.0262(17) 0.0387(19) 0.0254(16) -0.0064(14) 0.0068(13) 0.0008(14)
C11 0.0188(15) 0.0248(16) 0.0249(15) 0.0034(12) 0.0067(12) 0.0001(12)
C12 0.0215(15) 0.0211(15) 0.0232(14) 0.0047(12) 0.0011(12) 0.0018(12)
C13 0.0209(15) 0.0327(17) 0.0269(15) 0.0025(13) 0.0038(12) 0.0011(13)
C14 0.0218(16) 0.0352(17) 0.0228(15) -0.0012(13) 0.0028(12) -0.0024(13)
C15 0.0269(16) 0.0300(17) 0.0218(14) 0.0045(13) 0.0043(13) 0.0016(13)
C16 0.0330(18) 0.0389(19) 0.0256(16) -0.0032(14) 0.0064(14) 0.0004(14)
C17 0.037(2) 0.0410(19) 0.0226(15) -0.0042(14) 0.0092(14) 0.0015(15)
C18 0.0324(18) 0.0396(19) 0.0302(16) -0.0022(14) 0.0121(14) 0.0030(15)
C19 0.0296(17) 0.0249(16) 0.0207(14) 0.0044(12) 0.0072(12) 0.0027(13)
C20 0.0208(15) 0.0214(15) 0.0232(15) 0.0069(12) 0.0056(12) 0.0030(12)
C21 0.0287(17) 0.0330(18) 0.0316(17) 0.0045(14) 0.0115(14) 0.0042(14)
C22 0.0200(16) 0.0363(19) 0.0380(18) 0.0084(15) 0.0095(13) 0.0003(13)
C23 0.0210(16) 0.0263(17) 0.0390(18) 0.0053(14) 0.0054(13) -0.0046(13)
C24 0.0310(17) 0.0209(16) 0.0297(16) 0.0043(13) 0.0058(14) 0.0016(13)
C25 0.0248(18) 0.0292(17) 0.0327(17) -0.0022(13) 0.0014(14) -0.0049(13)
C26 0.0268(18) 0.0244(16) 0.0307(17) -0.0072(13) 0.0054(13) -0.0040(12)
C27 0.0221(15) 0.0227(16) 0.0248(15) 0.0024(12) 0.0029(12) 0.0011(12)
C28 0.0268(16) 0.0243(16) 0.0219(14) -0.0024(12) 0.0067(12) 0.0019(13)
C29 0.0185(15) 0.0205(15) 0.0244(15) 0.0063(12) 0.0051(12) 0.0036(11)
C30 0.0250(16) 0.0195(15) 0.0247(15) 0.0038(12) 0.0068(12) 0.0026(12)
C31 0.0248(16) 0.0235(15) 0.0202(14) 0.0084(12) 0.0013(12) 0.0011(12)
C32 0.0242(16) 0.0187(15) 0.0258(15) 0.0044(12) 0.0058(12) -0.0011(12)
B3 0.0253(19) 0.038(2) 0.0231(17) -0.0087(15) 0.0002(14) 0.0051(16)
B4 0.0235(19) 0.028(2) 0.040(2) -0.0073(16) 0.0068(16) -0.0063(14)
B5 0.0233(18) 0.035(2) 0.0278(18) -0.0012(15) 0.0128(15) -0.0016(15)
B6 0.0242(18) 0.0283(19) 0.0266(18) -0.0069(14) 0.0059(15) -0.0002(14)
B7 0.025(2) 0.042(2) 0.0289(18) -0.0034(16) 0.0016(15) 0.0097(16)
B8 0.0210(18) 0.041(2) 0.042(2) -0.0154(17) 0.0027(16) 0.0007(16)
B9 0.0232(19) 0.039(2) 0.043(2) -0.0051(17) 0.0120(16) -0.0050(16)
B10 0.0239(19) 0.042(2) 0.0271(18) -0.0059(16) 0.0080(15) 0.0044(16)
B11 0.0257(19) 0.032(2) 0.036(2) -0.0043(16) 0.0039(16) 0.0069(16)
B12 0.0245(19) 0.042(2) 0.036(2) -0.0101(18) 0.0074(16) 0.0056(16)

loop_
_atom_type_symbol
_atom_type_description
_atom_type_scat_dispersion_real
_atom_type_scat_dispersion_imag
_atom_type_scat_source
C C 0.0033 0.0016 'International Tables Vol C Tables 4.2.6.8 and 6.1.1.4'
H H 0.0000 0.0000 'International Tables Vol C Tables 4.2.6.8 and 6.1.1.4'
B B 0.0013 0.0007 'International Tables Vol C Tables 4.2.6.8 and 6.1.1.4'
N N 0.0061 0.0033 'International Tables Vol C Tables 4.2.6.8 and 6.1.1.4'

loop_
_geom_angle_atom_site_label_1
_geom_angle_atom_site_label_2
_geom_angle_atom_site_label_3
_geom_angle
_geom_angle_site_symmetry_1
_geom_angle_site_symmetry_3
_geom_angle_publ_flag
C11 N1 C4 121.4(2) . . ?
C4 C1 C2 115.1(2) . . ?
C4 C1 B4 125.6(2) . . ?
C2 C1 B4 110.6(2) . . ?
C4 C1 B5 121.9(2) . . ?
C2 C1 B5 110.4(2) . . ?
B4 C1 B5 62.83(19) . . ?
C4 C1 B6 113.7(2) . . ?
C2 C1 B6 61.39(18) . . ?
B4 C1 B6 113.2(2) . . ?
B5 C1 B6 61.42(19) . . ?
C4 C1 B3 119.3(2) . . ?
C2 C1 B3 60.95(19) . . ?
B4 C1 B3 62.1(2) . . ?
B5 C1 B3 113.5(2) . . ?
B6 C1 B3 113.1(2) . . ?
C3 C2 C1 118.6(2) . . ?
C3 C2 B11 120.8(3) . . ?
C1 C2 B11 110.5(2) . . ?
C3 C2 B7 121.4(3) . . ?
C1 C2 B7 110.7(2) . . ?
B11 C2 B7 62.5(2) . . ?
C3 C2 B3 117.9(3) . . ?
C1 C2 B3 61.30(18) . . ?
B11 C2 B3 113.5(2) . . ?
B7 C2 B3 62.1(2) . . ?
C3 C2 B6 117.5(3) . . ?
C1 C2 B6 60.85(18) . . ?
B11 C2 B6 61.91(19) . . ?
B7 C2 B6 113.0(2) . . ?
B3 C2 B6 113.0(2) . . ?
N1 C4 C5 113.6(2) . . ?
N1 C4 C1 109.9(2) . . ?
C5 C4 C1 113.6(2) . . ?
C6 C5 C10 119.2(3) . . ?
C6 C5 C4 121.4(3) . . ?
C10 C5 C4 119.3(3) . . ?
C7 C6 C5 120.7(3) . . ?
C8 C7 C6 120.4(3) . . ?
C7 C8 C9 120.1(3) . . ?
C8 C9 C10 120.2(3) . . ?
C5 C10 C9 119.4(3) . . ?
C28 C11 N1 122.1(3) . . ?
C28 C11 C12 120.0(2) . . ?
N1 C11 C12 117.8(3) . . ?
C29 C12 C11 119.3(3) . . ?
C29 C12 C13 118.1(3) . . ?
C11 C12 C13 122.6(3) . . ?
C14 C13 C12 122.2(3) . . ?
C13 C14 C15 121.3(3) . . ?
C16 C15 C31 119.4(3) . . ?
C16 C15 C14 122.1(3) . . ?
C31 C15 C14 118.5(3) . . ?
C17 C16 C15 121.2(3) . . ?
C16 C17 C18 120.0(3) . . ?
C19 C18 C17 121.4(3) . . ?
C18 C19 C31 118.4(3) . . ?
C18 C19 C20 122.9(3) . . ?
C31 C19 C20 118.7(2) . . ?
C21 C20 C32 118.8(3) . . ?
C21 C20 C19 122.0(3) . . ?
C32 C20 C19 119.2(2) . . ?
C22 C21 C20 121.3(3) . . ?
C23 C22 C21 120.7(3) . . ?
C22 C23 C24 121.4(3) . . ?
C23 C24 C25 123.3(3) . . ?
C23 C24 C32 118.3(3) . . ?
C25 C24 C32 118.3(3) . . ?
C26 C25 C24 122.0(3) . . ?
C25 C26 C27 121.2(3) . . ?
C28 C27 C30 120.2(3) . . ?
C28 C27 C26 121.0(3) . . ?
C30 C27 C26 118.8(3) . . ?
C11 C28 C27 121.2(3) . . ?
C12 C29 C30 120.2(3) . . ?
C12 C29 C31 120.5(3) . . ?
C30 C29 C31 119.3(2) . . ?
C27 C30 C29 119.1(3) . . ?
C27 C30 C32 120.3(3) . . ?
C29 C30 C32 120.6(3) . . ?
C15 C31 C19 119.5(3) . . ?
C15 C31 C29 119.4(3) . . ?
C19 C31 C29 121.1(3) . . ?
C20 C32 C30 121.1(3) . . ?
C20 C32 C24 119.5(3) . . ?
C30 C32 C24 119.4(3) . . ?
C2 B3 C1 57.75(18) . . ?
C2 B3 B8 105.0(2) . . ?
C1 B3 B8 105.1(2) . . ?
C2 B3 B4 104.9(2) . . ?
C1 B3 B4 58.19(18) . . ?
B8 B3 B4 60.7(2) . . ?
C2 B3 B7 58.68(19) . . ?
C1 B3 B7 105.1(2) . . ?
B8 B3 B7 59.9(2) . . ?
B4 B3 B7 108.3(2) . . ?
C1 B4 B3 59.75(19) . . ?
C1 B4 B8 105.2(3) . . ?
B3 B4 B8 59.3(2) . . ?
C1 B4 B5 59.13(18) . . ?
B3 B4 B5 108.7(2) . . ?
B8 B4 B5 107.7(3) . . ?
C1 B4 B9 105.0(2) . . ?
B3 B4 B9 107.8(3) . . ?
B8 B4 B9 60.3(2) . . ?
B5 B4 B9 59.3(2) . . ?
C1 B5 B6 59.30(18) . . ?
C1 B5 B9 105.1(2) . . ?
B6 B5 B9 107.7(3) . . ?
C1 B5 B10 105.4(2) . . ?
B6 B5 B10 59.6(2) . . ?
B9 B5 B10 60.2(2) . . ?
C1 B5 B4 58.04(18) . . ?
B6 B5 B4 107.5(2) . . ?
B9 B5 B4 60.4(2) . . ?
B10 B5 B4 108.3(3) . . ?
C1 B6 C2 57.76(17) . . ?
C1 B6 B5 59.28(17) . . ?
C2 B6 B5 105.8(2) . . ?
C1 B6 B10 106.3(2) . . ?
C2 B6 B10 105.6(2) . . ?
B5 B6 B10 60.8(2) . . ?
C1 B6 B11 105.3(2) . . ?
C2 B6 B11 58.52(19) . . ?
B5 B6 B11 108.7(3) . . ?
B10 B6 B11 60.2(2) . . ?
C2 B7 B8 105.2(2) . . ?
C2 B7 B12 105.3(2) . . ?
B8 B7 B12 60.5(2) . . ?
C2 B7 B3 59.25(19) . . ?
B8 B7 B3 59.6(2) . . ?
B12 B7 B3 108.2(3) . . ?
C2 B7 B11 58.73(19) . . ?
B8 B7 B11 108.1(3) . . ?
B12 B7 B11 59.9(2) . . ?
B3 B7 B11 108.1(2) . . ?
B3 B8 B7 60.6(2) . . ?
B3 B8 B12 108.5(3) . . ?
B7 B8 B12 59.8(2) . . ?
B3 B8 B4 60.1(2) . . ?
B7 B8 B4 108.4(3) . . ?
B12 B8 B4 108.2(3) . . ?
B3 B8 B9 108.4(3) . . ?
B7 B8 B9 108.0(3) . . ?
B12 B8 B9 60.0(2) . . ?
B4 B8 B9 60.1(2) . . ?
B5 B9 B10 60.3(2) . . ?
B5 B9 B12 108.1(3) . . ?
B10 B9 B12 60.1(2) . . ?
B5 B9 B4 60.20(19) . . ?
B10 B9 B4 108.2(2) . . ?
B12 B9 B4 107.4(3) . . ?
B5 B9 B8 107.8(2) . . ?
B10 B9 B8 107.8(3) . . ?
B12 B9 B8 59.6(2) . . ?
B4 B9 B8 59.6(2) . . ?
B6 B10 B11 60.2(2) . . ?
B6 B10 B9 107.1(2) . . ?
B11 B10 B9 107.6(2) . . ?
B6 B10 B5 59.52(19) . . ?
B11 B10 B5 107.7(2) . . ?
B9 B10 B5 59.5(2) . . ?
B6 B10 B12 107.5(2) . . ?
B11 B10 B12 59.6(2) . . ?
B9 B10 B12 60.0(2) . . ?
B5 B10 B12 107.5(2) . . ?
C2 B11 B12 105.1(2) . . ?
C2 B11 B6 59.57(18) . . ?
B12 B11 B6 107.8(3) . . ?
C2 B11 B10 106.0(2) . . ?
B12 B11 B10 60.5(2) . . ?
B6 B11 B10 59.6(2) . . ?
C2 B11 B7 58.81(19) . . ?
B12 B11 B7 59.7(2) . . ?
B6 B11 B7 108.2(2) . . ?
B10 B11 B7 108.5(3) . . ?
B7 B12 B11 60.4(2) . . ?
B7 B12 B8 59.6(2) . . ?
B11 B12 B8 107.8(3) . . ?
B7 B12 B9 108.2(3) . . ?
B11 B12 B9 107.7(3) . . ?
B8 B12 B9 60.4(2) . . ?
B7 B12 B10 108.5(2) . . ?
B11 B12 B10 59.9(2) . . ?
B8 B12 B10 108.3(3) . . ?
B9 B12 B10 59.9(2) . . ?

loop_
_geom_bond_atom_site_label_1
_geom_bond_atom_site_label_2
_geom_bond_distance
_geom_bond_site_symmetry_2
_geom_bond_publ_flag
N1 C11 1.413(4) . ?
N1 C4 1.446(4) . ?
C1 C4 1.551(4) . ?
C1 C2 1.670(4) . ?
C1 B4 1.704(4) . ?
C1 B5 1.724(4) . ?
C1 B6 1.724(4) . ?
C1 B3 1.732(4) . ?
C2 C3 1.513(4) . ?
C2 B11 1.714(4) . ?
C2 B7 1.715(5) . ?
C2 B3 1.726(5) . ?
C2 B6 1.733(4) . ?
C4 C5 1.524(4) . ?
C5 C6 1.389(4) . ?
C5 C10 1.392(4) . ?
C6 C7 1.375(4) . ?
C7 C8 1.368(5) . ?
C8 C9 1.380(5) . ?
C9 C10 1.399(5) . ?
C11 C28 1.379(4) . ?
C11 C12 1.426(4) . ?
C12 C29 1.417(4) . ?
C12 C13 1.428(4) . ?
C13 C14 1.357(4) . ?
C14 C15 1.432(4) . ?
C15 C16 1.385(4) . ?
C15 C31 1.429(4) . ?
C16 C17 1.375(4) . ?
C17 C18 1.404(5) . ?
C18 C19 1.388(4) . ?
C19 C31 1.430(4) . ?
C19 C20 1.472(4) . ?
C20 C21 1.395(4) . ?
C20 C32 1.416(4) . ?
C21 C22 1.383(4) . ?
C22 C23 1.359(4) . ?
C23 C24 1.403(4) . ?
C24 C25 1.423(4) . ?
C24 C32 1.440(4) . ?
C25 C26 1.348(4) . ?
C26 C27 1.436(4) . ?
C27 C28 1.404(4) . ?
C27 C30 1.411(4) . ?
C29 C30 1.420(4) . ?
C29 C31 1.440(4) . ?
C30 C32 1.426(4) . ?
B3 B8 1.756(5) . ?
B3 B4 1.771(5) . ?
B3 B7 1.774(5) . ?
B4 B8 1.781(5) . ?
B4 B5 1.787(5) . ?
B4 B9 1.791(5) . ?
B5 B6 1.760(5) . ?
B5 B9 1.771(5) . ?
B5 B10 1.784(5) . ?
B6 B10 1.763(5) . ?
B6 B11 1.773(5) . ?
B7 B8 1.762(6) . ?
B7 B12 1.765(5) . ?
B7 B11 1.778(5) . ?
B8 B12 1.777(5) . ?
B8 B9 1.793(5) . ?
B9 B10 1.783(5) . ?
B9 B12 1.785(6) . ?
B10 B11 1.774(5) . ?
B10 B12 1.786(5) . ?
B11 B12 1.769(5) . ?
